data_4107337
loop_
_publ_author_name
'Soumya Sarkar'
'Adam R. Carlson'
'Melanie K. Veige'
'Joseph M. Falkowski'
'Khalil A. Abboud'
'Adam S. Veige'

_publ_section_title
;
 Synthesis, Characterization, and Reactivity of a d2, Mo(IV) Complex
 Supported by a New OCO-Trianionic Pincer Ligand
;
_journal_name_full 'Journal of the American Chemical Society'
_journal_page_first 1116
_journal_page_last 1117
_journal_paper_doi 10.1021/ja074901k
_journal_volume 130
_journal_year 2008
_chemical_formula_sum 'C42 H53 Cl Mo N2 O2'
_chemical_formula_weight 749.25
_chemical_name_systematic
; 
 ? 
;
_space_group_IT_number 60
_symmetry_cell_setting orthorhombic
_symmetry_space_group_name_Hall '-P 2n 2ab'
_symmetry_space_group_name_H-M 'P b c n'
_atom_sites_solution_hydrogens geom
_atom_sites_solution_primary direct
_atom_sites_solution_secondary difmap
_audit_creation_method SHELXL-97
_cell_angle_alpha 90.00
_cell_angle_beta 90.00
_cell_angle_gamma 90.00
_cell_formula_units_Z 4
_cell_length_a 10.4875(8)
_cell_length_b 17.2088(13)
_cell_length_c 21.1554(15)
_cell_measurement_reflns_used 186
_cell_measurement_temperature 173(2)
_cell_measurement_theta_max 28.0
_cell_measurement_theta_min 2.0
_cell_volume 3818.1(5)
_computing_cell_refinement 'Bruker SMART v5.624 & SAINT 6.36a (Bruker 1998)'
_computing_data_collection 'Bruker SMART v5.624 (Bruker 1998)'
_computing_data_reduction 'Bruker SHELXTL v6.14 (Bruker 2000)'
_computing_molecular_graphics 'Bruker SHELXTL v6.14'
_computing_publication_material 'Bruker SHELXTL v6.14'
_computing_structure_refinement 'Bruker SHELXTL v6.14'
_computing_structure_solution 'Bruker SHELXTL v6.14'
_diffrn_ambient_temperature 173(2)
_diffrn_measured_fraction_theta_full 0.999
_diffrn_measured_fraction_theta_max 0.999
_diffrn_measurement_device_type 'SMART CCD area detector'
_diffrn_measurement_method '\w scans'
_diffrn_radiation_monochromator graphite
_diffrn_radiation_source 'fine-focus sealed tube'
_diffrn_radiation_type MoK\a
_diffrn_radiation_wavelength 0.71073
_diffrn_reflns_av_R_equivalents 0.0493
_diffrn_reflns_av_sigmaI/netI 0.0303
_diffrn_reflns_limit_h_max 10
_diffrn_reflns_limit_h_min -13
_diffrn_reflns_limit_k_max 21
_diffrn_reflns_limit_k_min -22
_diffrn_reflns_limit_l_max 25
_diffrn_reflns_limit_l_min -27
_diffrn_reflns_number 24328
_diffrn_reflns_theta_full 27.49
_diffrn_reflns_theta_max 27.49
_diffrn_reflns_theta_min 1.93
_diffrn_standards_decay_% 1
_diffrn_standards_number 0
_exptl_absorpt_coefficient_mu 0.450
_exptl_absorpt_correction_T_max 0.9710
_exptl_absorpt_correction_T_min 0.9373
_exptl_absorpt_correction_type integration
_exptl_absorpt_process_details 'based on measured indexed crystal faces, Bruker SHELXTL  v6.12 (Bruker 1998)'
_exptl_crystal_colour red
_exptl_crystal_density_diffrn 1.303
_exptl_crystal_description prisms
_exptl_crystal_F_000 1576
_exptl_crystal_size_max 0.15
_exptl_crystal_size_mid 0.08
_exptl_crystal_size_min 0.08
_refine_diff_density_max 0.331
_refine_diff_density_min -0.380
_refine_diff_density_rms 0.052
_refine_ls_extinction_method none
_refine_ls_goodness_of_fit_ref 1.241
_refine_ls_hydrogen_treatment mixed
_refine_ls_matrix_type full
_refine_ls_number_parameters 223
_refine_ls_number_reflns 4392
_refine_ls_number_restraints 0
_refine_ls_restrained_S_all 1.241
_refine_ls_R_factor_all 0.0386
_refine_ls_R_factor_gt 0.0263
_refine_ls_shift/su_max 0.000
_refine_ls_shift/su_mean 0.000
_refine_ls_structure_factor_coef Fsqd
_refine_ls_weighting_details 'calc w=1/[\s^2^(Fo^2^)+(0.0379P)^2^] where P=(Fo^2^+2Fc^2^)/3'
_refine_ls_weighting_scheme calc
_refine_ls_wR_factor_gt 0.0771
_refine_ls_wR_factor_ref 0.0804
_reflns_number_gt 3320
_reflns_number_total 4392
_reflns_threshold_expression I>2\s(I)
_cod_data_source_file ja074901k-file001.cif
_cod_data_source_block ac12
_cod_database_code 4107337

loop_
_symmetry_equiv_pos_as_xyz
'x, y, z'
'-x+1/2, -y+1/2, z+1/2'
'-x, y, -z+1/2'
'x+1/2, -y+1/2, -z'
'-x, -y, -z'
'x-1/2, y-1/2, -z-1/2'
'x, -y, z-1/2'
'-x-1/2, y-1/2, z'

loop_
_atom_site_label
_atom_site_type_symbol
_atom_site_fract_x
_atom_site_fract_y
_atom_site_fract_z
_atom_site_U_iso_or_equiv
_atom_site_adp_type
_atom_site_occupancy
_atom_site_symmetry_multiplicity
_atom_site_calc_flag
_atom_site_refinement_flags
Mo1 Mo 0.0000 0.026259(11) 0.7500 0.01800(7) Uani 1 2 d S
Cl1 Cl 0.0000 0.17054(3) 0.7500 0.02571(14) Uani 1 2 d S
O1 O -0.09328(10) 0.01185(6) 0.82834(5) 0.0206(3) Uani 1 1 d .
N1 N 0.16666(15) 0.03652(9) 0.81451(7) 0.0264(3) Uani 1 1 d .
H1 H 0.140(2) 0.0709(14) 0.8379(11) 0.060(8) Uiso 1 1 d .
C1 C 0.0000 -0.09693(12) 0.7500 0.0188(5) Uani 1 2 d S
C2 C -0.10453(16) -0.13941(9) 0.77538(8) 0.0218(4) Uani 1 1 d .
C3 C -0.10275(18) -0.22065(10) 0.77421(8) 0.0280(4) Uani 1 1 d .
H3A H -0.1736 -0.2488 0.7904 0.034 Uiso 1 1 calc R
C4 C 0.0000 -0.26049(15) 0.7500 0.0308(6) Uani 1 2 d S
H4A H 0.0000 -0.3157 0.7500 0.037 Uiso 1 2 calc SR
C5 C -0.21537(17) -0.10133(10) 0.80672(7) 0.0226(4) Uani 1 1 d .
C6 C -0.20033(16) -0.03028(9) 0.83880(7) 0.0204(3) Uani 1 1 d .
C7 C -0.29290(16) -0.00262(10) 0.88168(8) 0.0224(4) Uani 1 1 d .
C8 C -0.40917(17) -0.04177(11) 0.88270(9) 0.0303(4) Uani 1 1 d .
H8A H -0.4751 -0.0234 0.9096 0.036 Uiso 1 1 calc R
C9 C -0.43150(19) -0.10670(12) 0.84567(9) 0.0356(5) Uani 1 1 d .
H9A H -0.5137 -0.1298 0.8451 0.043 Uiso 1 1 calc R
C10 C -0.33470(17) -0.13791(11) 0.80960(8) 0.0289(4) Uani 1 1 d .
H10A H -0.3490 -0.1845 0.7866 0.035 Uiso 1 1 calc R
C11 C -0.26595(16) 0.06719(10) 0.92534(7) 0.0250(4) Uani 1 1 d .
C12 C -0.37033(19) 0.07660(13) 0.97566(9) 0.0372(5) Uani 1 1 d .
H12C H -0.4526 0.0853 0.9549 0.056 Uiso 1 1 calc R
H12B H -0.3501 0.1212 1.0027 0.056 Uiso 1 1 calc R
H12A H -0.3748 0.0294 1.0015 0.056 Uiso 1 1 calc R
C13 C -0.2607(2) 0.14227(11) 0.88666(9) 0.0368(5) Uani 1 1 d .
H13C H -0.1945 0.1377 0.8542 0.055 Uiso 1 1 calc R
H13B H -0.2406 0.1860 0.9146 0.055 Uiso 1 1 calc R
H13A H -0.3434 0.1512 0.8664 0.055 Uiso 1 1 calc R
C14 C -0.13974(18) 0.05471(12) 0.96124(9) 0.0330(4) Uani 1 1 d .
H14C H -0.0700 0.0484 0.9309 0.050 Uiso 1 1 calc R
H14B H -0.1463 0.0080 0.9875 0.050 Uiso 1 1 calc R
H14A H -0.1227 0.0998 0.9882 0.050 Uiso 1 1 calc R
C15 C 0.28671(17) 0.06811(12) 0.78776(9) 0.0327(4) Uani 1 1 d .
H15C H 0.3519 0.0703 0.8209 0.049 Uiso 1 1 calc R
H15B H 0.2714 0.1205 0.7713 0.049 Uiso 1 1 calc R
H15A H 0.3162 0.0344 0.7534 0.049 Uiso 1 1 calc R
C16 C 0.1933(2) -0.02872(11) 0.85756(9) 0.0352(5) Uani 1 1 d .
H16C H 0.2681 -0.0164 0.8835 0.053 Uiso 1 1 calc R
H16B H 0.2102 -0.0757 0.8328 0.053 Uiso 1 1 calc R
H16A H 0.1195 -0.0375 0.8850 0.053 Uiso 1 1 calc R
C17 C 0.1328(2) 0.20482(13) 0.91419(11) 0.0489(6) Uani 1 1 d .
H17A H 0.0485 0.1988 0.8985 0.059 Uiso 1 1 calc R
C18 C 0.1656(3) 0.17314(13) 0.97139(12) 0.0548(6) Uani 1 1 d .
H18A H 0.1042 0.1446 0.9949 0.066 Uiso 1 1 calc R
C19 C 0.2857(3) 0.18230(14) 0.99469(12) 0.0656(8) Uani 1 1 d .
H19A H 0.3086 0.1605 1.0343 0.079 Uiso 1 1 calc R
C20 C 0.3752(2) 0.22448(16) 0.95925(16) 0.0697(9) Uani 1 1 d .
H20A H 0.4593 0.2318 0.9748 0.084 Uiso 1 1 calc R
C21 C 0.3401(3) 0.25511(14) 0.90186(13) 0.0598(7) Uani 1 1 d .
H21A H 0.4000 0.2837 0.8775 0.072 Uiso 1 1 calc R
C22 C 0.2200(2) 0.24451(13) 0.88020(11) 0.0519(6) Uani 1 1 d .
H22A H 0.1966 0.2654 0.8403 0.062 Uiso 1 1 calc R

loop_
_atom_site_aniso_label
_atom_site_aniso_U_11
_atom_site_aniso_U_22
_atom_site_aniso_U_33
_atom_site_aniso_U_23
_atom_site_aniso_U_13
_atom_site_aniso_U_12
Mo1 0.01980(12) 0.01514(11) 0.01907(11) 0.000 0.00464(8) 0.000
Cl1 0.0314(3) 0.0169(3) 0.0289(3) 0.000 0.0006(3) 0.000
O1 0.0213(6) 0.0194(6) 0.0212(6) -0.0014(4) 0.0057(5) -0.0017(5)
N1 0.0228(8) 0.0293(9) 0.0271(8) 0.0028(7) 0.0000(7) 0.0006(7)
C1 0.0208(12) 0.0180(12) 0.0175(11) 0.000 -0.0013(10) 0.000
C2 0.0245(9) 0.0210(9) 0.0199(7) 0.0004(7) -0.0026(7) -0.0005(7)
C3 0.0336(11) 0.0216(9) 0.0289(8) 0.0036(7) -0.0023(8) -0.0068(8)
C4 0.0369(15) 0.0159(12) 0.0396(14) 0.000 -0.0038(13) 0.000
C5 0.0243(9) 0.0236(9) 0.0201(8) 0.0040(6) 0.0009(7) -0.0034(7)
C6 0.0181(8) 0.0230(9) 0.0201(8) 0.0053(6) 0.0007(7) -0.0002(7)
C7 0.0216(9) 0.0259(9) 0.0198(8) 0.0060(7) 0.0016(7) 0.0025(7)
C8 0.0215(9) 0.0394(11) 0.0300(10) 0.0031(8) 0.0070(8) 0.0004(8)
C9 0.0243(11) 0.0438(12) 0.0388(11) 0.0041(9) 0.0003(8) -0.0099(9)
C10 0.0278(10) 0.0286(10) 0.0304(9) 0.0018(7) 0.0001(8) -0.0066(8)
C11 0.0249(9) 0.0277(10) 0.0225(8) 0.0001(7) 0.0058(7) 0.0029(8)
C12 0.0333(11) 0.0451(12) 0.0334(10) -0.0049(9) 0.0109(9) 0.0043(9)
C13 0.0496(13) 0.0273(10) 0.0335(10) 0.0026(8) 0.0083(9) 0.0065(9)
C14 0.0312(11) 0.0409(11) 0.0270(9) -0.0072(8) 0.0014(8) 0.0004(9)
C15 0.0230(10) 0.0406(12) 0.0346(10) 0.0003(9) -0.0018(8) -0.0086(9)
C16 0.0341(11) 0.0403(12) 0.0310(10) 0.0087(8) -0.0082(9) 0.0001(9)
C17 0.0381(13) 0.0481(14) 0.0605(15) -0.0177(12) -0.0078(11) 0.0067(11)
C18 0.0662(17) 0.0389(13) 0.0594(15) -0.0027(11) 0.0115(14) -0.0013(12)
C19 0.099(2) 0.0441(14) 0.0535(15) -0.0079(12) -0.0314(15) 0.0281(15)
C20 0.0376(14) 0.0514(16) 0.120(2) -0.0403(17) -0.0302(16) 0.0136(12)
C21 0.0525(16) 0.0460(15) 0.0808(19) -0.0169(13) 0.0237(15) -0.0014(12)
C22 0.0659(17) 0.0512(15) 0.0385(12) -0.0069(10) 0.0003(12) 0.0122(13)

loop_
_atom_type_symbol
_atom_type_description
_atom_type_scat_dispersion_real
_atom_type_scat_dispersion_imag
_atom_type_scat_source
C C 0.0033 0.0016 'International Tables Vol C Tables 4.2.6.8 and 6.1.1.4'
H H 0.0000 0.0000 'International Tables Vol C Tables 4.2.6.8 and 6.1.1.4'
N N 0.0061 0.0033 'International Tables Vol C Tables 4.2.6.8 and 6.1.1.4'
O O 0.0106 0.0060 'International Tables Vol C Tables 4.2.6.8 and 6.1.1.4'
Cl Cl 0.1484 0.1585 'International Tables Vol C Tables 4.2.6.8 and 6.1.1.4'
Mo Mo -1.6832 0.6857 'International Tables Vol C Tables 4.2.6.8 and 6.1.1.4'

loop_
_geom_angle_atom_site_label_1
_geom_angle_atom_site_label_2
_geom_angle_atom_site_label_3
_geom_angle
_geom_angle_site_symmetry_1
_geom_angle_site_symmetry_3
O1 Mo1 O1 165.32(6) 3_556 .
O1 Mo1 C1 82.66(3) 3_556 .
O1 Mo1 C1 82.66(3) . .
O1 Mo1 N1 97.93(5) 3_556 .
O1 Mo1 N1 83.24(5) . .
C1 Mo1 N1 94.55(4) . .
O1 Mo1 N1 83.24(5) 3_556 3_556
O1 Mo1 N1 97.93(5) . 3_556
C1 Mo1 N1 94.55(4) . 3_556
N1 Mo1 N1 170.90(8) . 3_556
O1 Mo1 Cl1 97.34(3) 3_556 .
O1 Mo1 Cl1 97.34(3) . .
C1 Mo1 Cl1 180.0 . .
N1 Mo1 Cl1 85.45(4) . .
N1 Mo1 Cl1 85.45(4) 3_556 .
C6 O1 Mo1 128.73(10) . .
C16 N1 C15 110.73(15) . .
C16 N1 Mo1 117.92(12) . .
C15 N1 Mo1 117.51(11) . .
C16 N1 H1 103.9(17) . .
C15 N1 H1 104.5(17) . .
Mo1 N1 H1 99.5(17) . .
C2 C1 C2 118.2(2) . 3_556
C2 C1 Mo1 120.92(10) . .
C2 C1 Mo1 120.92(10) 3_556 .
C3 C2 C1 119.78(16) . .
C3 C2 C5 117.26(15) . .
C1 C2 C5 122.89(15) . .
C4 C3 C2 121.01(18) . .
C4 C3 H3A 119.5 . .
C2 C3 H3A 119.5 . .
C3 C4 C3 120.2(2) . 3_556
C3 C4 H4A 119.9 . .
C3 C4 H4A 119.9 3_556 .
C10 C5 C6 117.98(16) . .
C10 C5 C2 121.21(16) . .
C6 C5 C2 120.61(15) . .
O1 C6 C5 118.63(14) . .
O1 C6 C7 119.64(14) . .
C5 C6 C7 121.73(15) . .
C8 C7 C6 116.67(16) . .
C8 C7 C11 121.88(15) . .
C6 C7 C11 121.45(15) . .
C9 C8 C7 121.97(17) . .
C9 C8 H8A 119.0 . .
C7 C8 H8A 119.0 . .
C10 C9 C8 120.19(17) . .
C10 C9 H9A 119.9 . .
C8 C9 H9A 119.9 . .
C9 C10 C5 120.42(17) . .
C9 C10 H10A 119.8 . .
C5 C10 H10A 119.8 . .
C13 C11 C12 107.91(15) . .
C13 C11 C14 110.49(15) . .
C12 C11 C14 106.57(14) . .
C13 C11 C7 110.14(14) . .
C12 C11 C7 111.52(15) . .
C14 C11 C7 110.13(14) . .
C11 C12 H12C 109.5 . .
C11 C12 H12B 109.5 . .
H12C C12 H12B 109.5 . .
C11 C12 H12A 109.5 . .
H12C C12 H12A 109.5 . .
H12B C12 H12A 109.5 . .
C11 C13 H13C 109.5 . .
C11 C13 H13B 109.5 . .
H13C C13 H13B 109.5 . .
C11 C13 H13A 109.5 . .
H13C C13 H13A 109.5 . .
H13B C13 H13A 109.5 . .
C11 C14 H14C 109.5 . .
C11 C14 H14B 109.5 . .
H14C C14 H14B 109.5 . .
C11 C14 H14A 109.5 . .
H14C C14 H14A 109.5 . .
H14B C14 H14A 109.5 . .
N1 C15 H15C 109.5 . .
N1 C15 H15B 109.5 . .
H15C C15 H15B 109.5 . .
N1 C15 H15A 109.5 . .
H15C C15 H15A 109.5 . .
H15B C15 H15A 109.5 . .
N1 C16 H16C 109.5 . .
N1 C16 H16B 109.5 . .
H16C C16 H16B 109.5 . .
N1 C16 H16A 109.5 . .
H16C C16 H16A 109.5 . .
H16B C16 H16A 109.5 . .
C22 C17 C18 120.1(2) . .
C22 C17 H17A 119.9 . .
C18 C17 H17A 119.9 . .
C19 C18 C17 120.4(2) . .
C19 C18 H18A 119.8 . .
C17 C18 H18A 119.8 . .
C18 C19 C20 119.0(2) . .
C18 C19 H19A 120.5 . .
C20 C19 H19A 120.5 . .
C21 C20 C19 119.4(2) . .
C21 C20 H20A 120.3 . .
C19 C20 H20A 120.3 . .
C22 C21 C20 119.8(2) . .
C22 C21 H21A 120.1 . .
C20 C21 H21A 120.1 . .
C17 C22 C21 121.3(2) . .
C17 C22 H22A 119.4 . .
C21 C22 H22A 119.4 . .

loop_
_geom_bond_atom_site_label_1
_geom_bond_atom_site_label_2
_geom_bond_distance
_geom_bond_site_symmetry_2
Mo1 O1 1.9405(11) 3_556
Mo1 O1 1.9405(11) .
Mo1 C1 2.120(2) .
Mo1 N1 2.2245(16) .
Mo1 N1 2.2245(16) 3_556
Mo1 Cl1 2.4829(6) .
O1 C6 1.3547(19) .
N1 C16 1.473(2) .
N1 C15 1.484(2) .
N1 H1 0.82(2) .
C1 C2 1.423(2) .
C1 C2 1.423(2) 3_556
C2 C3 1.398(2) .
C2 C5 1.490(2) .
C3 C4 1.376(2) .
C3 H3A 0.9500 .
C4 C3 1.376(2) 3_556
C4 H4A 0.9500 .
C5 C10 1.402(2) .
C5 C6 1.407(2) .
C6 C7 1.411(2) .
C7 C8 1.393(2) .
C7 C11 1.541(2) .
C8 C9 1.385(3) .
C8 H8A 0.9500 .
C9 C10 1.379(3) .
C9 H9A 0.9500 .
C10 H10A 0.9500 .
C11 C13 1.530(2) .
C11 C12 1.536(2) .
C11 C14 1.541(2) .
C12 H12C 0.9800 .
C12 H12B 0.9800 .
C12 H12A 0.9800 .
C13 H13C 0.9800 .
C13 H13B 0.9800 .
C13 H13A 0.9800 .
C14 H14C 0.9800 .
C14 H14B 0.9800 .
C14 H14A 0.9800 .
C15 H15C 0.9800 .
C15 H15B 0.9800 .
C15 H15A 0.9800 .
C16 H16C 0.9800 .
C16 H16B 0.9800 .
C16 H16A 0.9800 .
C17 C22 1.349(3) .
C17 C18 1.371(3) .
C17 H17A 0.9500 .
C18 C19 1.362(4) .
C18 H18A 0.9500 .
C19 C20 1.404(4) .
C19 H19A 0.9500 .
C20 C21 1.374(4) .
C20 H20A 0.9500 .
C21 C22 1.353(3) .
C21 H21A 0.9500 .
C22 H22A 0.9500 .
